data_2214857
loop_
_publ_author_name
'Guang-You Zhang'
'Ming Li'
'Wan-Hui Wang'
'Zhen-Wang Qian'

_publ_section_title 6,6'-Dibromo-4,4'-dimethyl-3,3'-methylenebi(2<i>H</i>,4<i>H</i>-benz[<i>e</i>][1,3]oxazine)
_journal_coeditor_code SG2184
_journal_issue 8
_journal_name_full 'Acta Crystallographica Section E'
_journal_page_first o3483
_journal_page_last o3483
_journal_paper_doi 10.1107/S1600536807033089
_journal_volume 63
_journal_year 2007
_chemical_formula_iupac 'C19 H20 Br2 N2 O2'
_chemical_formula_moiety 'C19 H20 Br2 N2 O2'
_chemical_formula_sum 'C19 H20 Br2 N2 O2'
_chemical_formula_weight 468.19
_chemical_name_systematic
;
6,6'-Dibromo-4,4'-dimethyl-3,3'-methylenebi(2<i>H</i>,4<i>H</i>-
benz[<i>e</i>][1,3]oxazine)
;
_space_group_IT_number 15
_symmetry_cell_setting monoclinic
_symmetry_space_group_name_Hall '-C 2yc'
_symmetry_space_group_name_H-M 'C 1 2/c 1'
_atom_sites_solution_hydrogens geom
_atom_sites_solution_primary direct
_atom_sites_solution_secondary difmap
_audit_creation_method SHELXL-97
_cell_angle_alpha 90.00
_cell_angle_beta 99.92(3)
_cell_angle_gamma 90.00
_cell_formula_units_Z 4
_cell_length_a 19.826(4)
_cell_length_b 11.702(2)
_cell_length_c 8.146(2)
_cell_measurement_reflns_used 1722
_cell_measurement_temperature 298(2)
_cell_measurement_theta_max 25.49
_cell_measurement_theta_min 2.03
_cell_volume 1861.6(7)
_computing_cell_refinement SAINT
_computing_data_collection 'SMART (Bruker, 1996)'
_computing_data_reduction 'SAINT (Bruker, 1997)'
_computing_molecular_graphics 'PLATON (Spek, 2003)'
_computing_publication_material 'SHELXTL (Bruker, 1997)'
_computing_structure_refinement 'SHELXL97 (Sheldrick, 1997)'
_computing_structure_solution 'SHELXS97 (Sheldrick, 1997)'
_diffrn_ambient_temperature 298(2)
_diffrn_measured_fraction_theta_full 0.997
_diffrn_measured_fraction_theta_max 0.997
_diffrn_measurement_device_type 'Bruker SMART CCD area-detector'
_diffrn_measurement_method '\w scans'
_diffrn_radiation_monochromator graphite
_diffrn_radiation_source 'fine-focus sealed tube'
_diffrn_radiation_type MoK\a
_diffrn_radiation_wavelength 0.71073
_diffrn_reflns_av_R_equivalents 0.0366
_diffrn_reflns_av_sigmaI/netI 0.0320
_diffrn_reflns_limit_h_max 24
_diffrn_reflns_limit_h_min -24
_diffrn_reflns_limit_k_max 14
_diffrn_reflns_limit_k_min -8
_diffrn_reflns_limit_l_max 9
_diffrn_reflns_limit_l_min -9
_diffrn_reflns_number 4729
_diffrn_reflns_theta_full 25.49
_diffrn_reflns_theta_max 25.49
_diffrn_reflns_theta_min 2.03
_diffrn_standards_decay_% 0
_exptl_absorpt_coefficient_mu 4.369
_exptl_absorpt_correction_T_max 0.459
_exptl_absorpt_correction_T_min 0.298
_exptl_absorpt_correction_type multi-scan
_exptl_absorpt_process_details '(SADABS; Sheldrick, 1996)'
_exptl_crystal_colour colourless
_exptl_crystal_density_diffrn 1.670
_exptl_crystal_density_method 'not measured'
_exptl_crystal_description block
_exptl_crystal_F_000 936
_exptl_crystal_size_max 0.35
_exptl_crystal_size_mid 0.24
_exptl_crystal_size_min 0.18
_refine_diff_density_max 0.475
_refine_diff_density_min -0.638
_refine_ls_extinction_method none
_refine_ls_goodness_of_fit_ref 1.082
_refine_ls_hydrogen_treatment constr
_refine_ls_matrix_type full
_refine_ls_number_parameters 115
_refine_ls_number_reflns 1722
_refine_ls_number_restraints 0
_refine_ls_restrained_S_all 1.082
_refine_ls_R_factor_all 0.0447
_refine_ls_R_factor_gt 0.0327
_refine_ls_shift/su_max 0.001
_refine_ls_shift/su_mean 0.000
_refine_ls_structure_factor_coef Fsqd
_refine_ls_weighting_details 'calc w=1/[\s^2^(Fo^2^)+(0.0208P)^2^+3.2728P] where P=(Fo^2^+2Fc^2^)/3'
_refine_ls_weighting_scheme calc
_refine_ls_wR_factor_gt 0.0705
_refine_ls_wR_factor_ref 0.0754
_reflns_number_gt 1375
_reflns_number_total 1722
_reflns_threshold_expression I>2\s(I)
_cod_data_source_file sg2184.cif
_cod_data_source_block I
_cod_original_cell_volume 1861.7(6)
_cod_original_sg_symbol_Hall -C2yc
_cod_original_sg_symbol_H-M C2/c
_cod_database_code 2214857
_cod_database_fobs_code 2214857

loop_
_symmetry_equiv_pos_as_xyz
'x, y, z'
'-x, y, -z+1/2'
'x+1/2, y+1/2, z'
'-x+1/2, y+1/2, -z+1/2'
'-x, -y, -z'
'x, -y, z-1/2'
'-x+1/2, -y+1/2, -z'
'x+1/2, -y+1/2, z-1/2'

loop_
_atom_site_type_symbol
_atom_site_label
_atom_site_fract_x
_atom_site_fract_y
_atom_site_fract_z
_atom_site_U_iso_or_equiv
_atom_site_adp_type
_atom_site_calc_flag
_atom_site_refinement_flags
_atom_site_occupancy
C C1 0.36058(15) 0.8872(3) 0.4372(4) 0.0422(7) Uani d . 1
C C2 0.30490(16) 0.9531(3) 0.4563(4) 0.0505(8) Uani d . 1
H H2 0.3107 1.0181 0.5230 0.061 Uiso calc R 1
C C3 0.24080(16) 0.9226(3) 0.3766(4) 0.0500(8) Uani d . 1
H H3 0.2028 0.9665 0.3881 0.060 Uiso calc R 1
C C4 0.23362(15) 0.8261(3) 0.2796(4) 0.0441(7) Uani d . 1
C C5 0.28870(15) 0.7600(3) 0.2608(4) 0.0417(7) Uani d . 1
H H5 0.2824 0.6952 0.1937 0.050 Uiso calc R 1
C C6 0.35394(14) 0.7891(3) 0.3412(4) 0.0382(7) Uani d . 1
C C7 0.41513(14) 0.7178(3) 0.3189(4) 0.0411(7) Uani d . 1
H H7 0.4123 0.7042 0.1993 0.049 Uiso calc R 1
C C8 0.41674(18) 0.6022(3) 0.4034(5) 0.0614(10) Uani d . 1
H H8A 0.4539 0.5578 0.3756 0.092 Uiso calc R 1
H H8B 0.3743 0.5631 0.3662 0.092 Uiso calc R 1
H H8C 0.4230 0.6126 0.5220 0.092 Uiso calc R 1
C C9 0.5000 0.8533(4) 0.2500 0.0412(10) Uani d S 1
H H9A 0.4622 0.9018 0.2008 0.049 Uiso calc PR 0.50
H H9B 0.5378 0.9018 0.2992 0.049 Uiso calc PR 0.50
C C10 0.47610(15) 0.8379(3) 0.5288(4) 0.0479(8) Uani d . 1
H H10A 0.5201 0.8735 0.5682 0.057 Uiso calc R 1
H H10B 0.4685 0.7815 0.6110 0.057 Uiso calc R 1
Br Br1 0.145465(16) 0.78480(4) 0.16417(5) 0.06290(17) Uani d . 1
N N1 0.47908(12) 0.7813(2) 0.3773(3) 0.0406(6) Uani d . 1
O O1 0.42328(10) 0.9242(2) 0.5178(3) 0.0512(6) Uani d . 1

loop_
_atom_site_aniso_label
_atom_site_aniso_U_11
_atom_site_aniso_U_22
_atom_site_aniso_U_33
_atom_site_aniso_U_12
_atom_site_aniso_U_13
_atom_site_aniso_U_23
C1 0.0390(16) 0.0488(19) 0.0379(17) -0.0068(14) 0.0040(13) -0.0015(15)
C2 0.0505(19) 0.0478(19) 0.053(2) -0.0010(16) 0.0093(16) -0.0110(16)
C3 0.0413(17) 0.054(2) 0.055(2) 0.0053(15) 0.0099(15) 0.0014(17)
C4 0.0380(16) 0.0527(19) 0.0396(17) -0.0053(14) 0.0014(13) 0.0060(15)
C5 0.0386(16) 0.0472(18) 0.0383(17) -0.0048(14) 0.0035(13) -0.0033(14)
C6 0.0379(15) 0.0436(17) 0.0330(15) -0.0043(13) 0.0055(12) 0.0012(14)
C7 0.0360(15) 0.0451(18) 0.0408(17) -0.0030(13) 0.0029(13) -0.0057(14)
C8 0.052(2) 0.047(2) 0.085(3) -0.0017(16) 0.0106(18) 0.003(2)
C9 0.037(2) 0.045(3) 0.040(2) 0.000 0.0048(18) 0.000
C10 0.0392(16) 0.066(2) 0.0357(17) -0.0054(16) -0.0022(13) -0.0020(16)
Br1 0.03772(19) 0.0865(3) 0.0605(3) -0.00454(18) -0.00279(15) -0.0045(2)
N1 0.0344(12) 0.0502(15) 0.0355(14) -0.0024(11) 0.0015(10) -0.0022(12)
O1 0.0392(12) 0.0619(15) 0.0511(14) -0.0078(10) 0.0037(10) -0.0213(11)

loop_
_atom_type_symbol
_atom_type_description
_atom_type_scat_dispersion_real
_atom_type_scat_dispersion_imag
_atom_type_scat_source
C C 0.0033 0.0016 'International Tables Vol C Tables 4.2.6.8 and 6.1.1.4'
H H 0.0000 0.0000 'International Tables Vol C Tables 4.2.6.8 and 6.1.1.4'
N N 0.0061 0.0033 'International Tables Vol C Tables 4.2.6.8 and 6.1.1.4'
O O 0.0106 0.0060 'International Tables Vol C Tables 4.2.6.8 and 6.1.1.4'
Br Br -0.2901 2.4595 'International Tables Vol C Tables 4.2.6.8 and 6.1.1.4'

loop_
_geom_angle_atom_site_label_1
_geom_angle_atom_site_label_2
_geom_angle_atom_site_label_3
_geom_angle_site_symmetry_1
_geom_angle
_geom_angle_publ_flag
O1 C1 C2 . 116.6(3) ?
O1 C1 C6 . 121.5(3) ?
C2 C1 C6 . 121.9(3) ?
C3 C2 C1 . 119.7(3) ?
C3 C2 H2 . 120.1 ?
C1 C2 H2 . 120.1 ?
C4 C3 C2 . 118.9(3) ?
C4 C3 H3 . 120.5 ?
C2 C3 H3 . 120.5 ?
C5 C4 C3 . 121.6(3) ?
C5 C4 Br1 . 119.0(2) ?
C3 C4 Br1 . 119.3(2) ?
C4 C5 C6 . 120.3(3) ?
C4 C5 H5 . 119.8 ?
C6 C5 H5 . 119.8 ?
C1 C6 C5 . 117.5(3) ?
C1 C6 C7 . 121.8(3) ?
C5 C6 C7 . 120.7(3) ?
N1 C7 C6 . 110.3(2) yes
N1 C7 C8 . 110.7(2) yes
C6 C7 C8 . 113.2(3) yes
N1 C7 H7 . 107.5 ?
C6 C7 H7 . 107.5 ?
C8 C7 H7 . 107.5 ?
C7 C8 H8A . 109.5 ?
C7 C8 H8B . 109.5 ?
H8A C8 H8B . 109.5 ?
C7 C8 H8C . 109.5 ?
H8A C8 H8C . 109.5 ?
H8B C8 H8C . 109.5 ?
N1 C9 N1 2_655 109.1(3) ?
N1 C9 H9A 2_655 109.9 ?
N1 C9 H9A . 109.9 ?
N1 C9 H9B 2_655 109.9 ?
N1 C9 H9B . 109.9 ?
H9A C9 H9B . 108.3 ?
N1 C10 O1 . 114.3(2) yes
N1 C10 H10A . 108.7 ?
O1 C10 H10A . 108.7 ?
N1 C10 H10B . 108.7 ?
O1 C10 H10B . 108.7 ?
H10A C10 H10B . 107.6 ?
C10 N1 C9 . 114.4(3) yes
C10 N1 C7 . 110.8(2) yes
C9 N1 C7 . 113.4(2) yes
C1 O1 C10 . 113.3(2) yes

loop_
_geom_bond_atom_site_label_1
_geom_bond_atom_site_label_2
_geom_bond_site_symmetry_2
_geom_bond_distance
_geom_bond_publ_flag
C1 O1 . 1.372(3) yes
C1 C2 . 1.377(4) ?
C1 C6 . 1.383(4) ?
C2 C3 . 1.371(4) ?
C2 H2 . 0.9300 ?
C3 C4 . 1.371(5) ?
C3 H3 . 0.9300 ?
C4 C5 . 1.368(4) ?
C4 Br1 . 1.899(3) ?
C5 C6 . 1.388(4) ?
C5 H5 . 0.9300 ?
C6 C7 . 1.509(4) yes
C7 N1 . 1.476(4) yes
C7 C8 . 1.515(4) yes
C7 H7 . 0.9800 ?
C8 H8A . 0.9600 ?
C8 H8B . 0.9600 ?
C8 H8C . 0.9600 ?
C9 N1 2_655 1.451(4) ?
C9 N1 . 1.451(4) yes
C9 H9A . 0.9700 ?
C9 H9B . 0.9700 ?
C10 N1 . 1.410(4) yes
C10 O1 . 1.447(4) yes
C10 H10A . 0.9700 ?
C10 H10B . 0.9700 ?

loop_
_geom_hbond_atom_site_label_D
_geom_hbond_atom_site_label_H
_geom_hbond_atom_site_label_A
_geom_hbond_site_symmetry_A
_geom_hbond_distance_DH
_geom_hbond_distance_HA
_geom_hbond_distance_DA
_geom_hbond_angle_DHA
_geom_hbond_publ_flag
C7 H7 N1 2_655 0.98 2.51 2.943(3) 107.0 y
C9 H9B O1 5_676 0.97 2.56 3.418(4) 147.1 y
C9 H9A O1 6_575 0.97 2.56 3.418(4) 147.1 y

loop_
_geom_torsion_atom_site_label_1
_geom_torsion_atom_site_label_2
_geom_torsion_atom_site_label_3
_geom_torsion_atom_site_label_4
_geom_torsion_site_symmetry_1
_geom_torsion
O1 C1 C2 C3 . 178.7(3)
C6 C1 C2 C3 . -1.0(5)
C1 C2 C3 C4 . 0.3(5)
C2 C3 C4 C5 . 0.0(5)
C2 C3 C4 Br1 . -178.5(3)
C3 C4 C5 C6 . 0.4(5)
Br1 C4 C5 C6 . 178.9(2)
O1 C1 C6 C5 . -178.3(3)
C2 C1 C6 C5 . 1.4(5)
O1 C1 C6 C7 . -0.4(5)
C2 C1 C6 C7 . 179.3(3)
C4 C5 C6 C1 . -1.0(5)
C4 C5 C6 C7 . -179.0(3)
C1 C6 C7 N1 . -13.2(4)
C5 C6 C7 N1 . 164.6(3)
C1 C6 C7 C8 . 111.4(3)
C5 C6 C7 C8 . -70.8(4)
O1 C10 N1 C9 . 66.8(3)
O1 C10 N1 C7 . -63.0(3)
N1 C9 N1 C10 2_655 163.0(2)
N1 C9 N1 C7 2_655 -68.6(2)
C6 C7 N1 C10 . 42.8(3)
C8 C7 N1 C10 . -83.2(3)
C6 C7 N1 C9 . -87.5(3)
C8 C7 N1 C9 . 146.5(3)
C2 C1 O1 C10 . 164.8(3)
C6 C1 O1 C10 . -15.5(4)
N1 C10 O1 C1 . 48.1(4)
